data_7000962
loop_
_publ_author_name
'Tamm, Nadezhda B.'
'Ioffe, Ilya N.'
'Kemnitz, Erhard'
'Troyanov, Sergey I.'

_publ_section_title
;
 Synthesis and molecular structure of pentafluoroethyl derivatives of
 C70: C70(C2F5)8 and C70(C2F5)10
;
_journal_issue 15
_journal_name_full 'Dalton Transactions'
_journal_page_first 2740
_journal_page_last 2745
_journal_paper_doi 10.1039/b817829a
_journal_year 2009
_chemical_formula_sum 'C93 H8 F40'
_chemical_formula_weight 1884.99
_chemical_name_systematic
;
?
;
_space_group_IT_number 2
_symmetry_cell_setting triclinic
_symmetry_space_group_name_Hall '-P 1'
_symmetry_space_group_name_H-M 'P -1'
_atom_sites_solution_hydrogens geom
_atom_sites_solution_primary direct
_atom_sites_solution_secondary difmap
_audit_creation_method SHELXL-97
_cell_angle_alpha 71.0469(4)
_cell_angle_beta 71.9177(5)
_cell_angle_gamma 70.6524(7)
_cell_formula_units_Z 2
_cell_length_a 13.76090(10)
_cell_length_b 14.7676(2)
_cell_length_c 18.0931(2)
_cell_measurement_reflns_used 36000
_cell_measurement_temperature 100(2)
_cell_measurement_theta_max 34
_cell_measurement_theta_min 4
_cell_volume 3195.24(6)
_computing_cell_refinement XDS
_computing_data_collection XDS
_computing_data_reduction XDS
_computing_structure_refinement 'SHELXL-97 (Sheldrick, 1997)'
_computing_structure_solution 'SHELXS-97 (Sheldrick, 1990)'
_diffrn_ambient_temperature 100(2)
_diffrn_measured_fraction_theta_full 0.871
_diffrn_measured_fraction_theta_max 0.747
_diffrn_measurement_device_type MAR225
_diffrn_measurement_method CCD
_diffrn_radiation_monochromator Cu(113)
_diffrn_radiation_source 'BL14.2, PSF, BESSY, Berlin, Germany'
_diffrn_radiation_type synchrotron
_diffrn_radiation_wavelength 0.90500
_diffrn_reflns_av_R_equivalents 0.0216
_diffrn_reflns_av_sigmaI/netI 0.0191
_diffrn_reflns_limit_h_max 17
_diffrn_reflns_limit_h_min -17
_diffrn_reflns_limit_k_max 18
_diffrn_reflns_limit_k_min -18
_diffrn_reflns_limit_l_max 22
_diffrn_reflns_limit_l_min -22
_diffrn_reflns_number 44450
_diffrn_reflns_theta_full 32.60
_diffrn_reflns_theta_max 36.80
_diffrn_reflns_theta_min 3.15
_exptl_absorpt_coefficient_mu 0.475
_exptl_absorpt_correction_type none
_exptl_crystal_colour brown
_exptl_crystal_density_diffrn 1.959
_exptl_crystal_density_method 'not measured'
_exptl_crystal_description plate
_exptl_crystal_F_000 1852
_exptl_crystal_size_max 0.05
_exptl_crystal_size_mid 0.03
_exptl_crystal_size_min 0.02
_refine_diff_density_max 0.750
_refine_diff_density_min -0.605
_refine_diff_density_rms 0.065
_refine_ls_extinction_coef 0.031(2)
_refine_ls_extinction_expression Fc^*^=kFc[1+0.001xFc^2^\l^3^/sin(2\q)]^-1/4^
_refine_ls_extinction_method SHELXL
_refine_ls_goodness_of_fit_ref 1.052
_refine_ls_hydrogen_treatment constr
_refine_ls_matrix_type full
_refine_ls_number_parameters 1238
_refine_ls_number_reflns 11598
_refine_ls_number_restraints 2
_refine_ls_restrained_S_all 1.054
_refine_ls_R_factor_all 0.0635
_refine_ls_R_factor_gt 0.0594
_refine_ls_shift/su_max 0.019
_refine_ls_shift/su_mean 0.001
_refine_ls_structure_factor_coef Fsqd
_refine_ls_weighting_details 'calc w=1/[\s^2^(Fo^2^)+(0.0700P)^2^+5.5000P] where P=(Fo^2^+2Fc^2^)/3'
_refine_ls_weighting_scheme calc
_refine_ls_wR_factor_gt 0.1493
_refine_ls_wR_factor_ref 0.1519
_reflns_number_gt 10593
_reflns_number_total 11598
_reflns_threshold_expression >2sigma(I)
_cod_data_source_file b817829a.txt
_cod_data_source_block x9p1p4p2
_cod_depositor_comments
;
The following automatic conversions were performed:
'_symmetry_cell_setting' value 'Triclinic' changed to 'triclinic'
according to '/home/saulius/struct/CIF-dictionaries/cif_core.dic'
dictionary named 'cif_core.dic' version 2.4.1 from 2010-06-29.

Automatic conversion script
Id: cif_fix_enum 1527 2010-12-29 10:47:43Z saulius 
;
_cod_original_sg_symbol_H-M P-1
_cod_database_code 7000962

loop_
_symmetry_equiv_pos_as_xyz
'x, y, z'
'-x, -y, -z'

loop_
_atom_site_label
_atom_site_type_symbol
_atom_site_fract_x
_atom_site_fract_y
_atom_site_fract_z
_atom_site_U_iso_or_equiv
_atom_site_adp_type
_atom_site_occupancy
_atom_site_symmetry_multiplicity
_atom_site_calc_flag
_atom_site_refinement_flags
_atom_site_disorder_assembly
_atom_site_disorder_group
F71A F 0.54916(14) 0.20877(12) 1.42782(9) 0.0304(4) Uani 1 1 d . A 1
F71B F 0.67565(14) 0.28253(12) 1.36994(10) 0.0312(4) Uani 1 1 d . A 1
F72A F 0.71449(15) 0.10607(12) 1.34053(10) 0.0361(4) Uani 1 1 d . A 1
F72B F 0.57630(17) 0.15324(14) 1.29192(12) 0.0452(5) Uani 1 1 d . A 1
F72C F 0.70418(16) 0.22398(14) 1.23359(10) 0.0442(5) Uani 1 1 d . A 1
F73A F 0.76901(13) 0.39096(13) 1.24028(10) 0.0331(4) Uani 1 1 d . A 1
F73B F 0.75821(14) 0.46978(15) 1.32742(9) 0.0362(4) Uani 1 1 d . A 1
F74A F 0.78863(14) 0.56741(15) 1.12121(9) 0.0358(4) Uani 1 1 d . A 1
F74B F 0.91169(14) 0.48754(15) 1.18623(11) 0.0386(4) Uani 1 1 d . A 1
F74C F 0.80497(15) 0.62296(14) 1.21220(12) 0.0402(4) Uani 1 1 d . A 1
F75A F 0.26785(13) 0.35826(11) 1.60100(8) 0.0257(3) Uani 1 1 d . A 1
F75B F 0.42133(13) 0.27168(11) 1.54935(8) 0.0251(3) Uani 1 1 d . A 1
F76A F 0.33405(15) 0.15757(11) 1.51715(10) 0.0332(4) Uani 1 1 d . A 1
F76B F 0.17649(14) 0.24619(12) 1.55416(10) 0.0314(4) Uani 1 1 d . A 1
F76C F 0.27472(16) 0.16940(12) 1.63951(9) 0.0352(4) Uani 1 1 d . A 1
F77A F 0.27272(17) 0.37594(14) 1.03224(9) 0.0417(5) Uani 1 1 d . A 1
F77B F 0.39284(15) 0.27195(15) 1.09377(12) 0.0442(5) Uani 1 1 d . A 1
F78A F 0.23941(19) 0.19689(16) 1.09693(11) 0.0508(6) Uani 1 1 d . A 1
F78B F 0.2401(3) 0.20240(19) 1.21392(13) 0.0770(9) Uani 1 1 d . A 1
F78C F 0.12175(19) 0.3034(2) 1.15442(19) 0.0745(9) Uani 1 1 d . A 1
F79A F 0.2197(2) 0.55852(15) 0.96146(12) 0.0541(6) Uani 1 1 d . A 1
F79B F 0.25343(19) 0.7004(2) 0.92922(10) 0.0585(7) Uani 1 1 d . A 1
F80A F 0.07230(17) 0.70099(15) 0.89936(10) 0.0423(5) Uani 1 1 d . A 1
F80B F 0.0499(3) 0.7833(2) 0.9832(2) 0.1112(15) Uani 1 1 d . A 1
F80C F 0.0143(2) 0.6428(4) 1.02299(14) 0.1180(17) Uani 1 1 d . A 1
F81A F 0.02803(16) 0.90351(13) 1.49520(10) 0.0392(4) Uani 1 1 d . A 1
F81B F 0.15160(15) 0.82050(15) 1.56118(11) 0.0416(5) Uani 1 1 d . A 1
F82A F -0.02720(16) 0.79653(14) 1.65098(10) 0.0413(5) Uani 1 1 d . A 1
F82B F 0.0576(2) 0.66289(14) 1.61184(12) 0.0573(7) Uani 1 1 d . A 1
F82C F -0.07010(17) 0.76201(19) 1.56129(13) 0.0557(6) Uani 1 1 d . A 1
F83A F 0.2813(2) 0.92321(14) 1.46985(10) 0.0533(6) Uani 1 1 d . A 1
F83B F 0.19950(16) 1.02788(13) 1.37962(13) 0.0440(5) Uani 1 1 d . A 1
F84A F 0.36123(17) 1.07746(14) 1.39241(12) 0.0473(5) Uani 1 1 d . A 1
F84B F 0.3919(2) 1.04487(19) 1.28002(13) 0.0751(9) Uani 1 1 d . A 1
F84C F 0.4689(2) 0.9396(2) 1.3707(2) 0.0867(10) Uani 1 1 d . A 1
F85A F 0.12576(15) 1.07518(12) 1.24913(10) 0.0356(4) Uani 1 1 d . A 1
F85B F 0.10663(16) 1.06096(12) 1.13894(9) 0.0365(4) Uani 1 1 d . A 1
F86A F -0.07425(17) 1.13581(13) 1.23277(12) 0.0448(5) Uani 1 1 d . A 1
F86B F -0.04836(17) 1.01175(14) 1.33364(11) 0.0487(5) Uani 1 1 d . A 1
F86C F -0.06932(17) 0.99101(16) 1.22759(15) 0.0542(6) Uani 1 1 d . A 1
C1 C 0.5147(2) 0.35427(18) 1.32533(13) 0.0203(5) Uani 1 1 d . A 1
C2 C 0.4898(2) 0.42889(18) 1.37522(13) 0.0186(5) Uani 1 1 d . A 1
C3 C 0.5476(2) 0.49950(18) 1.34694(13) 0.0191(5) Uani 1 1 d . A 1
C4 C 0.6171(2) 0.52554(19) 1.26060(14) 0.0203(5) Uani 1 1 d . A 1
C5 C 0.5785(2) 0.49303(19) 1.20447(13) 0.0194(5) Uani 1 1 d . A 1
C6 C 0.5429(2) 0.40805(18) 1.23462(13) 0.0197(5) Uani 1 1 d . A 1
C7 C 0.4834(2) 0.38689(18) 1.19303(13) 0.0195(5) Uani 1 1 d . A 1
C8 C 0.4043(2) 0.33704(17) 1.25079(13) 0.0187(5) Uani 1 1 d . A 1
C9 C 0.4137(2) 0.32925(17) 1.32927(13) 0.0186(5) Uani 1 1 d . A 1
C10 C 0.3241(2) 0.33954(17) 1.39005(13) 0.0191(5) Uani 1 1 d . A 1
C11 C 0.3121(2) 0.38347(17) 1.45953(13) 0.0184(5) Uani 1 1 d . A 1
C12 C 0.3946(2) 0.44273(18) 1.43684(13) 0.0180(5) Uani 1 1 d . A 1
C13 C 0.3615(2) 0.52699(18) 1.46594(12) 0.0181(5) Uani 1 1 d . A 1
C14 C 0.4232(2) 0.59621(18) 1.43937(13) 0.0183(5) Uani 1 1 d . A 1
C15 C 0.5143(2) 0.58320(18) 1.37926(13) 0.0194(5) Uani 1 1 d . A 1
C16 C 0.5393(2) 0.66849(19) 1.31869(14) 0.0215(5) Uani 1 1 d . A 1
C17 C 0.5879(2) 0.63968(19) 1.24521(14) 0.0219(5) Uani 1 1 d . A 1
C18 C 0.5620(2) 0.70301(19) 1.17580(14) 0.0220(5) Uani 1 1 d . A 1
C19 C 0.5410(2) 0.66544(19) 1.11843(13) 0.0214(5) Uani 1 1 d . A 1
C20 C 0.5514(2) 0.56280(19) 1.13142(13) 0.0205(5) Uani 1 1 d . A 1
C21 C 0.4907(2) 0.54014(19) 1.09241(13) 0.0195(5) Uani 1 1 d . A 1
C22 C 0.4593(2) 0.45003(19) 1.12235(13) 0.0203(5) Uani 1 1 d . A 1
C23 C 0.3572(2) 0.46815(19) 1.10481(13) 0.0204(5) Uani 1 1 d . A 1
C24 C 0.2824(2) 0.40286(19) 1.15187(13) 0.0203(5) Uani 1 1 d . A 1
C25 C 0.3086(2) 0.34945(17) 1.23515(13) 0.0192(5) Uani 1 1 d . A 1
C26 C 0.2152(2) 0.36529(18) 1.29595(13) 0.0192(5) Uani 1 1 d . A 1
C27 C 0.2246(2) 0.36018(17) 1.37273(13) 0.0193(5) Uani 1 1 d . A 1
C28 C 0.1478(2) 0.42995(17) 1.41675(13) 0.0183(5) Uani 1 1 d . A 1
C29 C 0.1997(2) 0.45328(18) 1.46302(12) 0.0185(5) Uani 1 1 d . A 1
C30 C 0.1691(2) 0.54723(18) 1.47638(12) 0.0184(5) Uani 1 1 d . A 1
C31 C 0.2507(2) 0.58164(18) 1.48713(12) 0.0189(5) Uani 1 1 d . A 1
C32 C 0.2464(2) 0.67992(18) 1.47302(13) 0.0191(5) Uani 1 1 d . A 1
C33 C 0.3533(2) 0.69351(18) 1.44156(13) 0.0195(5) Uani 1 1 d . A 1
C34 C 0.3777(2) 0.77504(19) 1.38484(14) 0.0208(5) Uani 1 1 d . A 1
C35 C 0.4710(2) 0.76194(19) 1.32074(14) 0.0221(5) Uani 1 1 d . A 1
C36 C 0.4461(2) 0.83052(18) 1.24766(14) 0.0221(5) Uani 1 1 d . A 1
C37 C 0.4917(2) 0.79972(19) 1.17631(14) 0.0226(5) Uani 1 1 d . A 1
C38 C 0.4277(2) 0.82161(19) 1.12088(14) 0.0225(5) Uani 1 1 d . A 1
C39 C 0.4592(2) 0.73812(19) 1.08464(13) 0.0212(5) Uani 1 1 d . A 1
C40 C 0.3844(2) 0.71266(19) 1.06049(13) 0.0218(5) Uani 1 1 d . A 1
C41 C 0.4085(2) 0.61381(19) 1.05806(13) 0.0207(5) Uani 1 1 d . A 1
C42 C 0.3256(2) 0.56577(19) 1.06783(13) 0.0202(5) Uani 1 1 d . A 1
C43 C 0.2142(2) 0.62294(19) 1.06701(13) 0.0208(5) Uani 1 1 d . A 1
C44 C 0.1409(2) 0.56871(19) 1.13842(13) 0.0205(5) Uani 1 1 d . A 1
C45 C 0.1710(2) 0.47018(19) 1.17603(13) 0.0208(5) Uani 1 1 d . A 1
C46 C 0.1315(2) 0.43809(18) 1.26129(14) 0.0196(5) Uani 1 1 d . A 1
C47 C 0.0587(2) 0.50416(19) 1.30487(14) 0.0202(5) Uani 1 1 d . A 1
C48 C 0.0673(2) 0.49946(18) 1.38406(13) 0.0189(5) Uani 1 1 d . A 1
C49 C 0.03856(19) 0.59860(18) 1.39330(13) 0.0185(5) Uani 1 1 d . A 1
C50 C 0.0860(2) 0.62314(18) 1.44104(13) 0.0193(5) Uani 1 1 d . A 1
C51 C 0.0870(2) 0.72409(18) 1.42093(13) 0.0194(5) Uani 1 1 d . A 1
C52 C 0.1538(2) 0.76269(18) 1.45231(13) 0.0197(5) Uani 1 1 d . A 1
C53 C 0.1899(2) 0.84225(18) 1.37663(14) 0.0212(5) Uani 1 1 d . A 1
C54 C 0.2948(2) 0.86964(18) 1.35609(14) 0.0219(5) Uani 1 1 d . A 1
C55 C 0.3384(2) 0.88699(18) 1.26421(14) 0.0221(5) Uani 1 1 d . A 1
C56 C 0.2779(2) 0.90747(18) 1.21038(14) 0.0224(5) Uani 1 1 d . A 1
C57 C 0.3231(2) 0.87161(18) 1.13897(13) 0.0220(5) Uani 1 1 d . A 1
C58 C 0.2438(2) 0.84173(18) 1.12137(13) 0.0216(5) Uani 1 1 d . A 1
C59 C 0.2722(2) 0.76666(19) 1.07921(13) 0.0216(5) Uani 1 1 d . A 1
C60 C 0.1933(2) 0.72009(18) 1.09079(13) 0.0206(5) Uani 1 1 d . A 1
C61 C 0.1034(2) 0.72913(19) 1.15486(13) 0.0203(5) Uani 1 1 d . A 1
C62 C 0.0711(2) 0.63776(19) 1.18422(14) 0.0203(5) Uani 1 1 d . A 1
C63 C 0.0272(2) 0.60671(19) 1.26507(14) 0.0202(5) Uani 1 1 d . A 1
C64 C 0.0148(2) 0.66582(18) 1.31953(13) 0.0194(5) Uani 1 1 d . A 1
C65 C 0.0396(2) 0.75698(18) 1.29208(14) 0.0203(5) Uani 1 1 d . A 1
C66 C 0.0701(2) 0.78626(18) 1.34755(14) 0.0201(5) Uani 1 1 d . A 1
C67 C 0.1357(2) 0.85674(17) 1.32200(14) 0.0206(5) Uani 1 1 d . A 1
C68 C 0.1598(2) 0.91321(18) 1.23525(14) 0.0220(5) Uani 1 1 d . A 1
C69 C 0.1504(2) 0.85604(18) 1.18126(13) 0.0213(5) Uani 1 1 d . A 1
C70 C 0.0852(2) 0.79158(18) 1.20612(14) 0.0208(5) Uani 1 1 d . A 1
C71 C 0.5969(2) 0.25944(19) 1.35644(14) 0.0234(5) Uani 1 1 d . A 1
C72 C 0.6499(3) 0.1841(2) 1.30383(16) 0.0304(6) Uani 1 1 d . A 1
C73 C 0.7372(2) 0.4810(2) 1.25589(15) 0.0244(5) Uani 1 1 d . A 1
C74 C 0.8121(2) 0.5411(2) 1.19244(16) 0.0284(6) Uani 1 1 d . A 1
C75 C 0.3198(2) 0.30880(18) 1.54258(13) 0.0207(5) Uani 1 1 d . A 1
C76 C 0.2747(2) 0.21839(19) 1.56365(14) 0.0244(6) Uani 1 1 d . A 1
C77 C 0.2913(2) 0.3282(2) 1.10523(14) 0.0255(6) Uani 1 1 d . A 1
C78 C 0.2208(3) 0.2570(3) 1.14390(18) 0.0392(8) Uani 1 1 d . A 1
C79 C 0.1914(2) 0.6441(2) 0.98285(14) 0.0264(6) Uani 1 1 d . A 1
C80 C 0.0798(3) 0.6923(3) 0.97240(17) 0.0437(8) Uani 1 1 d . A 1
C81 C 0.0864(2) 0.8117(2) 1.52323(15) 0.0257(6) Uani 1 1 d . A 1
C82 C 0.0111(3) 0.7561(2) 1.58827(16) 0.0345(7) Uani 1 1 d . A 1
C83 C 0.2869(2) 0.95641(19) 1.39066(15) 0.0259(6) Uani 1 1 d . A 1
C84 C 0.3793(3) 1.0058(2) 1.3573(2) 0.0397(8) Uani 1 1 d . A 1
C85 C 0.0919(2) 1.02212(19) 1.21892(15) 0.0272(6) Uani 1 1 d . A 1
C86 C -0.0273(3) 1.0404(2) 1.25364(18) 0.0346(7) Uani 1 1 d . A 1
C87 C 0.7464(8) 0.9229(8) 1.1190(6) 0.056(3) Uani 0.426(7) 1 d P B 1
C88 C 0.7137(9) 0.9000(9) 1.0659(6) 0.053(3) Uani 0.426(7) 1 d PD B 1
H88 H 0.7503 0.8438 1.0445 0.064 Uiso 0.426(7) 1 calc PR B 1
C89 C 0.6309(7) 0.9593(5) 1.0472(3) 0.092(2) Uani 0.426(7) 1 d PD B 1
H89 H 0.6089 0.9520 1.0051 0.111 Uiso 0.426(7) 1 calc PR B 1
C90 C 0.5695(5) 1.0345(5) 1.0838(3) 0.0905(19) Uani 0.426(7) 1 d P B 1
H90 H 0.4970 1.0597 1.0817 0.109 Uiso 0.426(7) 1 calc PR B 1
C91 C 0.6082(6) 1.0733(5) 1.1220(3) 0.098(2) Uani 0.426(7) 1 d PD B 1
H91 H 0.5849 1.1397 1.1267 0.118 Uiso 0.426(7) 1 calc PR B 1
C92 C 0.6856(11) 1.0020(10) 1.1527(8) 0.078(4) Uani 0.426(7) 1 d PD B 1
H92 H 0.6996 1.0057 1.1998 0.094 Uiso 0.426(7) 1 calc PR B 1
C93 C 0.8475(10) 0.8613(10) 1.1437(9) 0.077(4) Uani 0.426(7) 1 d P B 1
H93A H 0.8705 0.7993 1.1269 0.116 Uiso 0.426(7) 1 calc PR B 1
H93B H 0.8361 0.8466 1.2021 0.116 Uiso 0.426(7) 1 calc PR B 1
H93C H 0.9021 0.8979 1.1181 0.116 Uiso 0.426(7) 1 calc PR B 1
C87A C 0.7964(8) 0.9918(6) 1.0662(5) 0.067(2) Uani 0.574(7) 1 d P B 2
C88A C 0.7509(11) 0.9352(7) 1.0428(5) 0.076(3) Uani 0.574(7) 1 d P B 2
H88A H 0.7964 0.8795 1.0233 0.092 Uiso 0.574(7) 1 calc PR B 2
C89A C 0.6309(7) 0.9593(5) 1.0472(3) 0.092(2) Uani 0.57 1 d P B 2
H89A H 0.6021 0.9250 1.0265 0.111 Uiso 0.574(7) 1 calc PR B 2
C90A C 0.5695(5) 1.0345(5) 1.0838(3) 0.0905(19) Uani 0.57 1 d P B 2
H90A H 0.4970 1.0597 1.0817 0.109 Uiso 0.574(7) 1 calc PR B 2
C91A C 0.6082(6) 1.0733(5) 1.1220(3) 0.098(2) Uani 0.57 1 d P B 2
H91A H 0.5610 1.1077 1.1608 0.118 Uiso 0.574(7) 1 calc PR B 2
C92A C 0.7263(9) 1.0636(6) 1.1050(5) 0.073(3) Uani 0.574(7) 1 d P B 2
H92A H 0.7514 1.1056 1.1206 0.088 Uiso 0.574(7) 1 calc PR B 2
C93A C 0.9127(11) 0.9799(9) 1.0458(7) 0.100(4) Uani 0.574(7) 1 d P B 2
H93D H 0.9477 0.9123 1.0711 0.150 Uiso 0.574(7) 1 calc PR B 2
H93E H 0.9279 1.0271 1.0654 0.150 Uiso 0.574(7) 1 calc PR B 2
H93F H 0.9390 0.9925 0.9874 0.150 Uiso 0.574(7) 1 calc PR B 2

loop_
_atom_site_aniso_label
_atom_site_aniso_U_11
_atom_site_aniso_U_22
_atom_site_aniso_U_33
_atom_site_aniso_U_23
_atom_site_aniso_U_13
_atom_site_aniso_U_12
F71A 0.0331(10) 0.0292(8) 0.0202(7) -0.0051(6) -0.0029(6) -0.0010(7)
F71B 0.0255(10) 0.0340(8) 0.0379(9) -0.0141(7) -0.0146(7) -0.0006(8)
F72A 0.0380(11) 0.0300(8) 0.0317(8) -0.0118(7) -0.0087(7) 0.0073(8)
F72B 0.0449(13) 0.0410(10) 0.0621(12) -0.0353(9) -0.0233(9) 0.0054(9)
F72C 0.0488(13) 0.0409(9) 0.0216(8) -0.0124(7) 0.0026(7) 0.0102(9)
F73A 0.0215(9) 0.0344(9) 0.0439(9) -0.0187(7) -0.0037(7) -0.0024(8)
F73B 0.0264(10) 0.0636(11) 0.0214(8) -0.0173(7) -0.0068(6) -0.0071(9)
F74A 0.0312(10) 0.0575(11) 0.0218(8) -0.0133(7) -0.0006(6) -0.0167(9)
F74B 0.0189(10) 0.0569(11) 0.0425(10) -0.0221(8) -0.0008(7) -0.0091(9)
F74C 0.0337(11) 0.0481(10) 0.0523(11) -0.0261(9) -0.0055(8) -0.0182(9)
F75A 0.0381(10) 0.0256(7) 0.0121(6) -0.0100(5) -0.0018(6) -0.0052(7)
F75B 0.0268(10) 0.0297(7) 0.0194(7) -0.0066(6) -0.0083(6) -0.0047(7)
F76A 0.0466(11) 0.0241(7) 0.0300(8) -0.0138(6) -0.0048(7) -0.0071(8)
F76B 0.0288(10) 0.0322(8) 0.0340(8) -0.0048(7) -0.0066(7) -0.0126(8)
F76C 0.0540(12) 0.0310(8) 0.0198(7) 0.0019(6) -0.0095(7) -0.0166(8)
F77A 0.0718(14) 0.0472(10) 0.0193(8) -0.0125(7) -0.0151(8) -0.0235(10)
F77B 0.0371(11) 0.0525(11) 0.0551(11) -0.0426(9) -0.0041(9) -0.0040(9)
F78A 0.0750(15) 0.0577(12) 0.0406(10) -0.0326(9) 0.0022(9) -0.0377(12)
F78B 0.155(3) 0.0716(15) 0.0348(11) -0.0034(10) -0.0210(13) -0.0780(19)
F78C 0.0447(15) 0.0873(18) 0.119(2) -0.0705(17) 0.0097(14) -0.0338(14)
F79A 0.0791(17) 0.0496(11) 0.0426(10) -0.0329(9) -0.0389(10) 0.0166(11)
F79B 0.0723(16) 0.1029(18) 0.0139(8) 0.0022(9) -0.0091(8) -0.0565(15)
F80A 0.0495(13) 0.0584(11) 0.0227(8) -0.0121(7) -0.0198(8) -0.0058(10)
F80B 0.129(3) 0.104(2) 0.112(2) -0.083(2) -0.098(2) 0.077(2)
F80C 0.0512(19) 0.258(5) 0.0330(12) 0.0233(18) -0.0228(11) -0.071(3)
F81A 0.0430(12) 0.0310(8) 0.0304(8) -0.0115(7) 0.0011(7) 0.0021(8)
F81B 0.0355(11) 0.0651(12) 0.0390(9) -0.0399(9) -0.0057(8) -0.0077(10)
F82A 0.0524(12) 0.0428(10) 0.0260(8) -0.0221(7) 0.0070(8) -0.0103(9)
F82B 0.0767(16) 0.0325(9) 0.0390(10) -0.0148(8) 0.0222(10) -0.0109(10)
F82C 0.0498(13) 0.0867(16) 0.0484(11) -0.0419(11) 0.0156(9) -0.0402(13)
F83A 0.112(2) 0.0379(10) 0.0228(8) -0.0117(7) -0.0149(10) -0.0318(11)
F83B 0.0362(12) 0.0343(9) 0.0712(13) -0.0355(9) -0.0144(9) 0.0026(9)
F84A 0.0585(13) 0.0422(10) 0.0572(12) -0.0322(9) -0.0034(9) -0.0231(10)
F84B 0.125(2) 0.0700(15) 0.0453(12) -0.0287(11) 0.0270(13) -0.0732(17)
F84C 0.0422(15) 0.0658(16) 0.187(3) -0.078(2) -0.0350(17) -0.0039(14)
F85A 0.0471(12) 0.0250(8) 0.0373(9) -0.0150(7) -0.0066(8) -0.0083(8)
F85B 0.0514(12) 0.0262(8) 0.0205(7) -0.0027(6) -0.0044(7) -0.0022(8)
F86A 0.0430(13) 0.0255(8) 0.0464(10) -0.0041(7) -0.0058(9) 0.0071(8)
F86B 0.0422(13) 0.0427(10) 0.0340(9) -0.0030(8) 0.0064(8) 0.0032(9)
F86C 0.0340(12) 0.0499(12) 0.0868(16) -0.0335(11) -0.0181(11) -0.0009(10)
C1 0.0240(14) 0.0252(11) 0.0139(10) -0.0111(9) -0.0013(9) -0.0056(11)
C2 0.0200(14) 0.0237(11) 0.0146(10) -0.0095(8) -0.0061(9) -0.0019(10)
C3 0.0182(13) 0.0258(11) 0.0150(10) -0.0088(9) -0.0051(9) -0.0030(11)
C4 0.0183(14) 0.0293(12) 0.0163(11) -0.0105(9) -0.0024(9) -0.0063(11)
C5 0.0167(13) 0.0297(12) 0.0140(10) -0.0124(9) 0.0003(8) -0.0051(11)
C6 0.0187(14) 0.0256(11) 0.0147(10) -0.0110(9) -0.0016(9) -0.0018(11)
C7 0.0198(14) 0.0233(11) 0.0170(10) -0.0141(9) -0.0002(9) -0.0020(10)
C8 0.0226(14) 0.0198(10) 0.0148(10) -0.0105(8) -0.0022(9) -0.0025(10)
C9 0.0230(14) 0.0185(10) 0.0162(10) -0.0085(8) -0.0054(9) -0.0026(10)
C10 0.0267(15) 0.0194(10) 0.0134(10) -0.0075(8) -0.0030(9) -0.0068(10)
C11 0.0241(14) 0.0205(10) 0.0125(10) -0.0074(8) -0.0031(9) -0.0059(10)
C12 0.0201(14) 0.0227(11) 0.0128(10) -0.0071(8) -0.0047(8) -0.0038(10)
C13 0.0231(14) 0.0242(11) 0.0095(9) -0.0069(8) -0.0049(8) -0.0053(11)
C14 0.0217(14) 0.0246(11) 0.0127(10) -0.0084(8) -0.0058(9) -0.0059(11)
C15 0.0190(14) 0.0259(12) 0.0171(10) -0.0096(9) -0.0059(9) -0.0047(11)
C16 0.0239(14) 0.0294(12) 0.0177(11) -0.0107(9) -0.0035(9) -0.0117(12)
C17 0.0197(14) 0.0301(12) 0.0193(11) -0.0106(9) -0.0006(9) -0.0099(11)
C18 0.0211(14) 0.0300(12) 0.0174(11) -0.0095(9) 0.0015(9) -0.0117(11)
C19 0.0219(14) 0.0310(13) 0.0128(10) -0.0102(9) 0.0029(9) -0.0102(11)
C20 0.0181(13) 0.0306(12) 0.0130(10) -0.0114(9) 0.0020(9) -0.0055(11)
C21 0.0193(14) 0.0282(12) 0.0107(10) -0.0112(8) 0.0024(8) -0.0047(11)
C22 0.0211(14) 0.0284(12) 0.0130(10) -0.0144(9) 0.0013(9) -0.0041(11)
C23 0.0240(14) 0.0289(12) 0.0115(10) -0.0130(9) -0.0007(9) -0.0063(11)
C24 0.0242(14) 0.0273(12) 0.0146(10) -0.0130(9) -0.0030(9) -0.0069(11)
C25 0.0254(14) 0.0206(11) 0.0150(10) -0.0106(8) -0.0037(9) -0.0049(11)
C26 0.0233(14) 0.0219(11) 0.0171(11) -0.0098(9) -0.0030(9) -0.0084(11)
C27 0.0256(14) 0.0206(11) 0.0137(10) -0.0071(8) -0.0010(9) -0.0088(11)
C28 0.0222(14) 0.0207(11) 0.0123(10) -0.0061(8) 0.0000(9) -0.0075(11)
C29 0.0221(14) 0.0243(11) 0.0095(9) -0.0055(8) 0.0003(8) -0.0087(11)
C30 0.0218(14) 0.0236(11) 0.0094(9) -0.0080(8) 0.0013(8) -0.0060(10)
C31 0.0250(14) 0.0247(11) 0.0083(9) -0.0078(8) -0.0011(8) -0.0070(11)
C32 0.0257(15) 0.0245(11) 0.0099(9) -0.0090(8) -0.0014(8) -0.0076(11)
C33 0.0227(14) 0.0258(11) 0.0148(10) -0.0120(9) -0.0041(9) -0.0055(11)
C34 0.0246(14) 0.0257(12) 0.0186(11) -0.0131(9) -0.0045(9) -0.0076(11)
C35 0.0268(15) 0.0275(12) 0.0190(11) -0.0110(9) -0.0034(9) -0.0124(12)
C36 0.0278(15) 0.0234(11) 0.0194(11) -0.0072(9) -0.0031(10) -0.0123(11)
C37 0.0253(15) 0.0273(12) 0.0167(11) -0.0068(9) 0.0011(9) -0.0128(11)
C38 0.0287(15) 0.0247(12) 0.0138(10) -0.0045(9) 0.0002(9) -0.0115(11)
C39 0.0247(15) 0.0264(12) 0.0113(10) -0.0071(8) 0.0027(9) -0.0089(11)
C40 0.0280(15) 0.0279(12) 0.0078(9) -0.0057(8) 0.0013(9) -0.0088(11)
C41 0.0228(14) 0.0307(12) 0.0089(9) -0.0099(9) 0.0010(8) -0.0066(11)
C42 0.0225(14) 0.0303(12) 0.0105(10) -0.0116(9) -0.0017(9) -0.0058(11)
C43 0.0244(15) 0.0278(12) 0.0130(10) -0.0096(9) -0.0047(9) -0.0055(11)
C44 0.0202(14) 0.0318(12) 0.0146(10) -0.0109(9) -0.0048(9) -0.0075(11)
C45 0.0233(14) 0.0302(12) 0.0156(11) -0.0128(9) -0.0038(9) -0.0089(11)
C46 0.0216(14) 0.0259(11) 0.0173(11) -0.0100(9) -0.0045(9) -0.0091(11)
C47 0.0193(14) 0.0286(12) 0.0170(11) -0.0103(9) -0.0010(9) -0.0101(11)
C48 0.0175(13) 0.0273(12) 0.0139(10) -0.0088(9) 0.0006(9) -0.0087(11)
C49 0.0165(13) 0.0249(11) 0.0133(10) -0.0084(8) 0.0016(8) -0.0054(10)
C50 0.0201(14) 0.0256(11) 0.0114(10) -0.0099(8) 0.0035(8) -0.0061(11)
C51 0.0215(14) 0.0244(11) 0.0132(10) -0.0112(9) 0.0014(9) -0.0056(11)
C52 0.0244(14) 0.0212(11) 0.0144(10) -0.0097(8) -0.0014(9) -0.0048(11)
C53 0.0266(15) 0.0203(11) 0.0177(11) -0.0106(9) -0.0015(9) -0.0048(11)
C54 0.0294(15) 0.0227(11) 0.0168(11) -0.0091(9) -0.0027(9) -0.0093(11)
C55 0.0302(15) 0.0202(11) 0.0184(11) -0.0081(9) -0.0014(10) -0.0102(11)
C56 0.0291(15) 0.0194(11) 0.0185(11) -0.0067(9) -0.0013(10) -0.0077(11)
C57 0.0310(16) 0.0217(11) 0.0128(10) -0.0027(8) -0.0028(9) -0.0098(11)
C58 0.0281(15) 0.0218(11) 0.0134(10) -0.0029(8) -0.0046(9) -0.0059(11)
C59 0.0280(15) 0.0253(11) 0.0098(10) -0.0041(8) -0.0018(9) -0.0074(11)
C60 0.0262(15) 0.0241(11) 0.0117(10) -0.0061(8) -0.0061(9) -0.0034(11)
C61 0.0193(14) 0.0265(12) 0.0158(10) -0.0066(9) -0.0078(9) -0.0018(11)
C62 0.0184(14) 0.0287(12) 0.0172(11) -0.0099(9) -0.0066(9) -0.0040(11)
C63 0.0161(14) 0.0297(12) 0.0186(11) -0.0113(9) -0.0031(9) -0.0060(11)
C64 0.0161(13) 0.0273(12) 0.0146(10) -0.0094(9) -0.0009(9) -0.0036(11)
C65 0.0191(14) 0.0233(11) 0.0175(11) -0.0095(9) -0.0033(9) -0.0005(10)
C66 0.0199(14) 0.0224(11) 0.0168(11) -0.0109(9) -0.0006(9) -0.0012(10)
C67 0.0258(15) 0.0184(10) 0.0167(11) -0.0093(8) -0.0008(9) -0.0034(10)
C68 0.0278(15) 0.0224(11) 0.0162(11) -0.0076(9) -0.0039(9) -0.0053(11)
C69 0.0276(15) 0.0198(11) 0.0152(10) -0.0057(8) -0.0066(9) -0.0016(11)
C70 0.0208(14) 0.0232(11) 0.0171(11) -0.0079(9) -0.0052(9) -0.0003(11)
C71 0.0257(15) 0.0280(12) 0.0176(11) -0.0104(9) -0.0047(9) -0.0041(12)
C72 0.0320(18) 0.0296(13) 0.0266(13) -0.0150(11) -0.0080(11) 0.0049(13)
C73 0.0213(15) 0.0342(13) 0.0214(12) -0.0145(10) -0.0047(10) -0.0046(12)
C74 0.0201(16) 0.0421(15) 0.0275(13) -0.0165(11) -0.0047(10) -0.0066(13)
C75 0.0261(16) 0.0232(11) 0.0135(10) -0.0092(9) -0.0031(9) -0.0040(11)
C76 0.0322(17) 0.0230(11) 0.0171(11) -0.0061(9) -0.0035(10) -0.0065(12)
C77 0.0324(16) 0.0311(13) 0.0183(11) -0.0160(10) -0.0041(10) -0.0070(12)
C78 0.049(2) 0.0484(18) 0.0336(15) -0.0261(13) 0.0038(13) -0.0265(17)
C79 0.0307(16) 0.0371(14) 0.0143(11) -0.0120(10) -0.0041(10) -0.0077(13)
C80 0.035(2) 0.071(2) 0.0220(14) -0.0181(14) -0.0136(12) 0.0036(18)
C81 0.0285(16) 0.0284(12) 0.0216(12) -0.0152(10) -0.0052(10) -0.0008(12)
C82 0.0400(19) 0.0386(15) 0.0223(13) -0.0140(11) 0.0045(12) -0.0114(14)
C83 0.0341(17) 0.0248(12) 0.0222(12) -0.0117(9) -0.0036(10) -0.0087(12)
C84 0.041(2) 0.0364(16) 0.0509(19) -0.0265(14) -0.0002(14) -0.0159(16)
C85 0.0361(17) 0.0231(12) 0.0201(12) -0.0074(9) -0.0028(10) -0.0061(12)
C86 0.038(2) 0.0246(13) 0.0347(15) -0.0075(11) -0.0067(13) -0.0010(13)
C87 0.046(6) 0.064(6) 0.057(5) -0.027(5) -0.009(4) -0.003(5)
C88 0.066(7) 0.058(6) 0.042(5) -0.010(4) 0.005(4) -0.042(6)
C89 0.139(6) 0.082(4) 0.052(3) -0.005(3) 0.010(3) -0.065(4)
C90 0.100(5) 0.085(4) 0.068(3) -0.019(3) 0.019(3) -0.036(3)
C91 0.118(6) 0.093(4) 0.067(3) -0.040(3) -0.035(3) 0.029(4)
C92 0.078(9) 0.079(8) 0.074(8) -0.047(7) -0.028(7) 0.022(7)
C93 0.051(7) 0.086(8) 0.109(10) -0.060(7) -0.030(6) 0.008(6)
C87A 0.094(7) 0.056(4) 0.050(4) -0.015(3) -0.021(4) -0.011(4)
C88A 0.138(10) 0.050(4) 0.035(4) -0.018(3) -0.008(5) -0.019(5)
C89A 0.139(6) 0.082(4) 0.052(3) -0.005(3) 0.010(3) -0.065(4)
C90A 0.100(5) 0.085(4) 0.068(3) -0.019(3) 0.019(3) -0.036(3)
C91A 0.118(6) 0.093(4) 0.067(3) -0.040(3) -0.035(3) 0.029(4)
C92A 0.119(9) 0.046(4) 0.055(4) -0.018(3) -0.027(5) -0.009(5)
C93A 0.121(11) 0.096(7) 0.096(8) -0.049(6) -0.048(7) 0.002(7)

loop_
_atom_type_symbol
_atom_type_description
_atom_type_scat_dispersion_real
_atom_type_scat_dispersion_imag
_atom_type_scat_source
C C 0.0033 0.0016 'International Tables Vol C Tables 4.2.6.8 and 6.1.1.4'
F F 0.0171 0.0103 'International Tables Vol C Tables 4.2.6.8 and 6.1.1.4'
H H 0.0000 0.0000 'International Tables Vol C Tables 4.2.6.8 and 6.1.1.4'

loop_
_geom_angle_atom_site_label_1
_geom_angle_atom_site_label_2
_geom_angle_atom_site_label_3
_geom_angle
_geom_angle_site_symmetry_1
_geom_angle_site_symmetry_3
_geom_angle_publ_flag
C9 C1 C2 110.3(2) . . ?
C9 C1 C71 110.5(2) . . ?
C2 C1 C71 109.79(19) . . ?
C9 C1 C6 100.45(19) . . ?
C2 C1 C6 108.49(19) . . ?
C71 C1 C6 117.0(2) . . ?
C3 C2 C12 119.1(2) . . ?
C3 C2 C1 117.6(2) . . ?
C12 C2 C1 121.6(2) . . ?
C2 C3 C15 120.6(2) . . ?
C2 C3 C4 125.64(19) . . ?
C15 C3 C4 108.5(2) . . ?
C5 C4 C17 111.8(2) . . ?
C5 C4 C73 112.19(19) . . ?
C17 C4 C73 111.0(2) . . ?
C5 C4 C3 108.14(19) . . ?
C17 C4 C3 99.64(18) . . ?
C73 C4 C3 113.4(2) . . ?
C6 C5 C20 119.3(2) . . ?
C6 C5 C4 118.1(2) . . ?
C20 C5 C4 120.2(2) . . ?
C5 C6 C7 120.5(2) . . ?
C5 C6 C1 125.4(2) . . ?
C7 C6 C1 108.6(2) . . ?
C22 C7 C6 121.5(2) . . ?
C22 C7 C8 118.8(2) . . ?
C6 C7 C8 109.86(19) . . ?
C25 C8 C9 121.7(2) . . ?
C25 C8 C7 121.7(2) . . ?
C9 C8 C7 107.3(2) . . ?
C10 C9 C8 119.4(2) . . ?
C10 C9 C1 124.4(2) . . ?
C8 C9 C1 111.0(2) . . ?
C9 C10 C27 119.0(2) . . ?
C9 C10 C11 123.5(2) . . ?
C27 C10 C11 110.0(2) . . ?
C10 C11 C12 109.72(18) . . ?
C10 C11 C29 100.73(19) . . ?
C12 C11 C29 110.77(19) . . ?
C10 C11 C75 116.54(19) . . ?
C12 C11 C75 108.4(2) . . ?
C29 C11 C75 110.50(19) . . ?
C13 C12 C2 119.4(2) . . ?
C13 C12 C11 115.5(2) . . ?
C2 C12 C11 123.52(19) . . ?
C12 C13 C14 121.1(2) . . ?
C12 C13 C31 124.0(2) . . ?
C14 C13 C31 107.2(2) . . ?
C15 C14 C13 119.2(2) . . ?
C15 C14 C33 121.2(2) . . ?
C13 C14 C33 108.7(2) . . ?
C14 C15 C3 120.5(2) . . ?
C14 C15 C16 118.9(2) . . ?
C3 C15 C16 110.9(2) . . ?
C35 C16 C17 121.4(2) . . ?
C35 C16 C15 119.6(2) . . ?
C17 C16 C15 107.7(2) . . ?
C18 C17 C16 119.1(2) . . ?
C18 C17 C4 123.2(2) . . ?
C16 C17 C4 110.4(2) . . ?
C17 C18 C37 120.5(2) . . ?
C17 C18 C19 120.1(2) . . ?
C37 C18 C19 108.1(2) . . ?
C39 C19 C20 121.3(2) . . ?
C39 C19 C18 107.9(2) . . ?
C20 C19 C18 121.2(2) . . ?
C21 C20 C19 115.1(2) . . ?
C21 C20 C5 118.6(2) . . ?
C19 C20 C5 120.4(2) . . ?
C20 C21 C22 121.1(2) . . ?
C20 C21 C41 122.0(2) . . ?
C22 C21 C41 107.2(2) . . ?
C7 C22 C21 118.9(2) . . ?
C7 C22 C23 121.2(2) . . ?
C21 C22 C23 108.3(2) . . ?
C42 C23 C22 108.4(2) . . ?
C42 C23 C24 124.2(2) . . ?
C22 C23 C24 122.3(2) . . ?
C23 C24 C45 108.3(2) . . ?
C23 C24 C77 110.39(18) . . ?
C45 C24 C77 116.5(2) . . ?
C23 C24 C25 108.6(2) . . ?
C45 C24 C25 100.90(18) . . ?
C77 C24 C25 111.6(2) . . ?
C8 C25 C26 119.3(2) . . ?
C8 C25 C24 123.2(2) . . ?
C26 C25 C24 109.4(2) . . ?
C27 C26 C25 118.6(2) . . ?
C27 C26 C46 121.1(2) . . ?
C25 C26 C46 109.8(2) . . ?
C26 C27 C10 121.7(2) . . ?
C26 C27 C28 118.8(2) . . ?
C10 C27 C28 109.2(2) . . ?
C48 C28 C29 121.3(2) . . ?
C48 C28 C27 120.3(2) . . ?
C29 C28 C27 108.6(2) . . ?
C30 C29 C28 120.5(2) . . ?
C30 C29 C11 124.9(2) . . ?
C28 C29 C11 109.26(19) . . ?
C29 C30 C50 119.6(2) . . ?
C29 C30 C31 116.7(2) . . ?
C50 C30 C31 116.3(2) . . ?
C32 C31 C30 123.5(2) . . ?
C32 C31 C13 108.6(2) . . ?
C30 C31 C13 118.7(2) . . ?
C31 C32 C33 109.3(2) . . ?
C31 C32 C52 123.7(2) . . ?
C33 C32 C52 120.4(2) . . ?
C34 C33 C14 120.1(2) . . ?
C34 C33 C32 123.8(2) . . ?
C14 C33 C32 106.2(2) . . ?
C33 C34 C35 119.1(2) . . ?
C33 C34 C54 124.0(2) . . ?
C35 C34 C54 109.9(2) . . ?
C16 C35 C36 119.9(2) . . ?
C16 C35 C34 121.1(2) . . ?
C36 C35 C34 108.2(2) . . ?
C37 C36 C55 121.3(2) . . ?
C37 C36 C35 118.0(2) . . ?
C55 C36 C35 109.3(2) . . ?
C36 C37 C38 118.9(2) . . ?
C36 C37 C18 121.1(2) . . ?
C38 C37 C18 107.6(2) . . ?
C57 C38 C37 119.4(2) . . ?
C57 C38 C39 120.1(2) . . ?
C37 C38 C39 108.5(2) . . ?
C19 C39 C40 122.0(2) . . ?
C19 C39 C38 107.9(2) . . ?
C40 C39 C38 121.1(2) . . ?
C41 C40 C39 115.7(2) . . ?
C41 C40 C59 118.1(2) . . ?
C39 C40 C59 118.7(2) . . ?
C40 C41 C21 121.4(2) . . ?
C40 C41 C42 121.8(2) . . ?
C21 C41 C42 107.4(2) . . ?
C23 C42 C41 108.6(2) . . ?
C23 C42 C43 125.3(2) . . ?
C41 C42 C43 122.1(2) . . ?
C42 C43 C60 108.9(2) . . ?
C42 C43 C44 108.4(2) . . ?
C60 C43 C44 101.30(18) . . ?
C42 C43 C79 110.9(2) . . ?
C60 C43 C79 111.1(2) . . ?
C44 C43 C79 115.7(2) . . ?
C45 C44 C62 119.8(2) . . ?
C45 C44 C43 123.4(2) . . ?
C62 C44 C43 108.6(2) . . ?
C44 C45 C46 119.1(2) . . ?
C44 C45 C24 123.3(2) . . ?
C46 C45 C24 108.9(2) . . ?
C47 C46 C26 118.9(2) . . ?
C47 C46 C45 121.1(2) . . ?
C26 C46 C45 109.0(2) . . ?
C46 C47 C63 119.4(2) . . ?
C46 C47 C48 120.5(2) . . ?
C63 C47 C48 107.3(2) . . ?
C28 C48 C49 119.1(2) . . ?
C28 C48 C47 120.3(2) . . ?
C49 C48 C47 108.6(2) . . ?
C50 C49 C48 120.8(2) . . ?
C50 C49 C64 121.5(2) . . ?
C48 C49 C64 107.96(19) . . ?
C51 C50 C49 115.4(2) . . ?
C51 C50 C30 119.4(2) . . ?
C49 C50 C30 118.5(2) . . ?
C66 C51 C50 120.8(2) . . ?
C66 C51 C52 109.3(2) . . ?
C50 C51 C52 123.9(2) . . ?
C32 C52 C51 108.58(19) . . ?
C32 C52 C53 110.6(2) . . ?
C51 C52 C53 101.11(18) . . ?
C32 C52 C81 113.3(2) . . ?
C51 C52 C81 112.1(2) . . ?
C53 C52 C81 110.41(19) . . ?
C67 C53 C54 123.5(2) . . ?
C67 C53 C52 108.8(2) . . ?
C54 C53 C52 124.2(2) . . ?
C53 C54 C34 107.60(19) . . ?
C53 C54 C55 107.91(19) . . ?
C34 C54 C55 100.0(2) . . ?
C53 C54 C83 113.4(2) . . ?
C34 C54 C83 112.5(2) . . ?
C55 C54 C83 114.43(19) . . ?
C56 C55 C36 119.0(2) . . ?
C56 C55 C54 124.1(2) . . ?
C36 C55 C54 109.5(2) . . ?
C55 C56 C57 119.7(2) . . ?
C55 C56 C68 123.2(2) . . ?
C57 C56 C68 108.8(2) . . ?
C38 C57 C56 121.5(2) . . ?
C38 C57 C58 119.8(2) . . ?
C56 C57 C58 109.1(2) . . ?
C69 C58 C59 122.2(2) . . ?
C69 C58 C57 108.8(2) . . ?
C59 C58 C57 121.8(2) . . ?
C60 C59 C58 115.7(2) . . ?
C60 C59 C40 119.9(2) . . ?
C58 C59 C40 118.0(2) . . ?
C59 C60 C61 120.6(2) . . ?
C59 C60 C43 123.7(2) . . ?
C61 C60 C43 109.8(2) . . ?
C60 C61 C70 121.9(2) . . ?
C60 C61 C62 109.2(2) . . ?
C70 C61 C62 121.7(2) . . ?
C63 C62 C44 121.5(2) . . ?
C63 C62 C61 119.4(2) . . ?
C44 C62 C61 109.5(2) . . ?
C62 C63 C47 118.9(2) . . ?
C62 C63 C64 119.8(2) . . ?
C47 C63 C64 108.5(2) . . ?
C65 C64 C49 120.6(2) . . ?
C65 C64 C63 121.9(2) . . ?
C49 C64 C63 107.6(2) . . ?
C64 C65 C66 116.1(2) . . ?
C64 C65 C70 118.8(2) . . ?
C66 C65 C70 117.7(2) . . ?
C51 C66 C65 122.9(2) . . ?
C51 C66 C67 107.9(2) . . ?
C65 C66 C67 122.7(2) . . ?
C53 C67 C66 111.6(2) . . ?
C53 C67 C68 125.9(2) . . ?
C66 C67 C68 120.1(2) . . ?
C67 C68 C56 107.6(2) . . ?
C67 C68 C69 109.78(19) . . ?
C56 C68 C69 101.65(19) . . ?
C67 C68 C85 113.6(2) . . ?
C56 C68 C85 111.6(2) . . ?
C69 C68 C85 111.9(2) . . ?
C70 C69 C58 120.5(2) . . ?
C70 C69 C68 124.1(2) . . ?
C58 C69 C68 109.9(2) . . ?
C69 C70 C61 116.1(2) . . ?
C69 C70 C65 119.8(2) . . ?
C61 C70 C65 118.2(2) . . ?
F71B C71 F71A 106.8(2) . . ?
F71B C71 C1 110.7(2) . . ?
F71A C71 C1 108.7(2) . . ?
F71B C71 C72 106.7(2) . . ?
F71A C71 C72 105.6(2) . . ?
C1 C71 C72 117.8(2) . . ?
F72C C72 F72A 108.9(2) . . ?
F72C C72 F72B 108.7(2) . . ?
F72A C72 F72B 108.2(2) . . ?
F72C C72 C71 111.1(2) . . ?
F72A C72 C71 109.9(2) . . ?
F72B C72 C71 110.0(2) . . ?
F73A C73 F73B 107.9(2) . . ?
F73A C73 C74 105.7(2) . . ?
F73B C73 C74 105.5(2) . . ?
F73A C73 C4 110.7(2) . . ?
F73B C73 C4 109.6(2) . . ?
C74 C73 C4 117.0(2) . . ?
F74B C74 F74A 108.7(2) . . ?
F74B C74 F74C 107.7(2) . . ?
F74A C74 F74C 108.4(2) . . ?
F74B C74 C73 110.3(2) . . ?
F74A C74 C73 110.4(2) . . ?
F74C C74 C73 111.3(2) . . ?
F75B C75 F75A 106.79(19) . . ?
F75B C75 C76 106.0(2) . . ?
F75A C75 C76 107.13(19) . . ?
F75B C75 C11 110.9(2) . . ?
F75A C75 C11 108.52(19) . . ?
C76 C75 C11 117.0(2) . . ?
F76B C76 F76A 108.8(2) . . ?
F76B C76 F76C 108.6(2) . . ?
F76A C76 F76C 108.4(2) . . ?
F76B C76 C75 111.1(2) . . ?
F76A C76 C75 110.2(2) . . ?
F76C C76 C75 109.6(2) . . ?
F77A C77 F77B 106.6(2) . . ?
F77A C77 C78 107.2(2) . . ?
F77B C77 C78 106.9(2) . . ?
F77A C77 C24 110.4(2) . . ?
F77B C77 C24 107.9(2) . . ?
C78 C77 C24 117.3(2) . . ?
F78C C78 F78B 108.4(3) . . ?
F78C C78 F78A 107.9(3) . . ?
F78B C78 F78A 108.3(3) . . ?
F78C C78 C77 111.8(3) . . ?
F78B C78 C77 110.6(3) . . ?
F78A C78 C77 109.8(2) . . ?
F79B C79 F79A 106.8(2) . . ?
F79B C79 C80 107.9(3) . . ?
F79A C79 C80 105.5(2) . . ?
F79B C79 C43 108.2(2) . . ?
F79A C79 C43 109.0(2) . . ?
C80 C79 C43 118.8(2) . . ?
F80C C80 F80A 108.2(3) . . ?
F80C C80 F80B 108.7(4) . . ?
F80A C80 F80B 107.0(3) . . ?
F80C C80 C79 111.8(3) . . ?
F80A C80 C79 111.6(3) . . ?
F80B C80 C79 109.3(3) . . ?
F81B C81 F81A 107.8(2) . . ?
F81B C81 C82 105.4(2) . . ?
F81A C81 C82 107.0(2) . . ?
F81B C81 C52 109.3(2) . . ?
F81A C81 C52 110.4(2) . . ?
C82 C81 C52 116.5(2) . . ?
F82B C82 F82C 108.0(3) . . ?
F82B C82 F82A 109.4(2) . . ?
F82C C82 F82A 107.4(3) . . ?
F82B C82 C81 111.4(3) . . ?
F82C C82 C81 110.4(2) . . ?
F82A C82 C81 110.1(2) . . ?
F83B C83 F83A 107.9(2) . . ?
F83B C83 C84 106.8(2) . . ?
F83A C83 C84 104.9(2) . . ?
F83B C83 C54 110.1(2) . . ?
F83A C83 C54 109.4(2) . . ?
C84 C83 C54 117.2(2) . . ?
F84B C84 F84A 107.7(3) . . ?
F84B C84 F84C 108.3(3) . . ?
F84A C84 F84C 108.8(3) . . ?
F84B C84 C83 111.6(3) . . ?
F84A C84 C83 110.0(2) . . ?
F84C C84 C83 110.3(3) . . ?
F85A C85 F85B 107.5(2) . . ?
F85A C85 C86 106.2(2) . . ?
F85B C85 C86 107.3(2) . . ?
F85A C85 C68 108.9(2) . . ?
F85B C85 C68 109.0(2) . . ?
C86 C85 C68 117.4(2) . . ?
F86A C86 F86C 108.4(3) . . ?
F86A C86 F86B 107.9(2) . . ?
F86C C86 F86B 108.2(3) . . ?
F86A C86 C85 110.2(2) . . ?
F86C C86 C85 111.3(2) . . ?
F86B C86 C85 110.7(3) . . ?
C88 C87 C92 120.5(11) . . ?
C88 C87 C93 120.0(10) . . ?
C92 C87 C93 119.5(10) . . ?
C89 C88 C87 114.0(10) . . ?
C88 C89 C90 124.3(8) . . ?
C91 C90 C89 122.3(7) . . ?
C92 C91 C90 108.0(8) . . ?
C91 C92 C87 123.1(10) . . ?
C92A C87A C88A 116.4(10) . . ?
C92A C87A C93A 121.5(9) . . ?
C88A C87A C93A 122.0(9) . . ?

loop_
_geom_bond_atom_site_label_1
_geom_bond_atom_site_label_2
_geom_bond_distance
_geom_bond_site_symmetry_2
_geom_bond_publ_flag
F71A C71 1.353(3) . ?
F71B C71 1.347(3) . ?
F72A C72 1.323(3) . ?
F72B C72 1.336(4) . ?
F72C C72 1.318(3) . ?
F73A C73 1.350(3) . ?
F73B C73 1.359(3) . ?
F74A C74 1.329(3) . ?
F74B C74 1.326(4) . ?
F74C C74 1.334(3) . ?
F75A C75 1.360(3) . ?
F75B C75 1.350(3) . ?
F76A C76 1.326(3) . ?
F76B C76 1.325(4) . ?
F76C C76 1.328(3) . ?
F77A C77 1.339(3) . ?
F77B C77 1.359(3) . ?
F78A C78 1.334(3) . ?
F78B C78 1.315(4) . ?
F78C C78 1.292(4) . ?
F79A C79 1.340(3) . ?
F79B C79 1.340(3) . ?
F80A C80 1.318(3) . ?
F80B C80 1.330(5) . ?
F80C C80 1.293(5) . ?
F81A C81 1.351(3) . ?
F81B C81 1.346(3) . ?
F82A C82 1.335(3) . ?
F82B C82 1.300(4) . ?
F82C C82 1.319(4) . ?
F83A C83 1.342(3) . ?
F83B C83 1.331(4) . ?
F84A C84 1.323(3) . ?
F84B C84 1.307(4) . ?
F84C C84 1.329(5) . ?
F85A C85 1.345(3) . ?
F85B C85 1.349(3) . ?
F86A C86 1.322(3) . ?
F86B C86 1.335(4) . ?
F86C C86 1.326(4) . ?
C1 C9 1.527(4) . ?
C1 C2 1.533(3) . ?
C1 C71 1.546(4) . ?
C1 C6 1.561(3) . ?
C2 C3 1.391(3) . ?
C2 C12 1.436(3) . ?
C3 C15 1.417(3) . ?
C3 C4 1.559(3) . ?
C4 C5 1.538(3) . ?
C4 C17 1.548(4) . ?
C4 C73 1.549(4) . ?
C5 C6 1.381(3) . ?
C5 C20 1.454(3) . ?
C6 C7 1.429(3) . ?
C7 C22 1.378(4) . ?
C7 C8 1.464(3) . ?
C8 C25 1.373(4) . ?
C8 C9 1.430(3) . ?
C9 C10 1.377(3) . ?
C10 C27 1.412(4) . ?
C10 C11 1.536(3) . ?
C11 C12 1.536(3) . ?
C11 C29 1.545(4) . ?
C11 C75 1.559(3) . ?
C12 C13 1.391(3) . ?
C13 C14 1.414(3) . ?
C13 C31 1.465(4) . ?
C14 C15 1.386(3) . ?
C14 C33 1.445(3) . ?
C15 C16 1.436(3) . ?
C16 C35 1.393(4) . ?
C16 C17 1.422(3) . ?
C17 C18 1.369(4) . ?
C18 C37 1.437(4) . ?
C18 C19 1.462(3) . ?
C19 C39 1.411(4) . ?
C19 C20 1.421(3) . ?
C20 C21 1.418(3) . ?
C21 C22 1.421(3) . ?
C21 C41 1.425(4) . ?
C22 C23 1.456(4) . ?
C23 C42 1.361(4) . ?
C23 C24 1.514(3) . ?
C24 C45 1.544(4) . ?
C24 C77 1.548(3) . ?
C24 C25 1.549(3) . ?
C25 C26 1.417(3) . ?
C26 C27 1.410(3) . ?
C26 C46 1.438(4) . ?
C27 C28 1.450(3) . ?
C28 C48 1.375(4) . ?
C28 C29 1.432(3) . ?
C29 C30 1.389(3) . ?
C30 C50 1.454(4) . ?
C30 C31 1.461(3) . ?
C31 C32 1.374(3) . ?
C32 C33 1.459(3) . ?
C32 C52 1.492(4) . ?
C33 C34 1.366(3) . ?
C34 C35 1.445(3) . ?
C34 C54 1.538(4) . ?
C35 C36 1.440(4) . ?
C36 C37 1.399(3) . ?
C36 C55 1.431(4) . ?
C37 C38 1.426(4) . ?
C38 C57 1.373(4) . ?
C38 C39 1.460(3) . ?
C39 C40 1.426(4) . ?
C40 C41 1.398(3) . ?
C40 C59 1.474(4) . ?
C41 C42 1.471(3) . ?
C42 C43 1.488(4) . ?
C43 C60 1.542(3) . ?
C43 C44 1.543(3) . ?
C43 C79 1.561(3) . ?
C44 C45 1.373(4) . ?
C44 C62 1.433(3) . ?
C45 C46 1.441(3) . ?
C46 C47 1.392(3) . ?
C47 C63 1.432(4) . ?
C47 C48 1.451(3) . ?
C48 C49 1.436(3) . ?
C49 C50 1.419(3) . ?
C49 C64 1.439(3) . ?
C50 C51 1.419(3) . ?
C51 C66 1.385(3) . ?
C51 C52 1.540(3) . ?
C52 C53 1.556(3) . ?
C52 C81 1.565(3) . ?
C53 C67 1.339(4) . ?
C53 C54 1.529(4) . ?
C54 C55 1.548(3) . ?
C54 C83 1.559(3) . ?
C55 C56 1.371(4) . ?
C56 C57 1.437(3) . ?
C56 C68 1.527(4) . ?
C57 C58 1.454(4) . ?
C58 C69 1.406(4) . ?
C58 C59 1.429(3) . ?
C59 C60 1.398(4) . ?
C60 C61 1.411(3) . ?
C61 C70 1.425(3) . ?
C61 C62 1.444(3) . ?
C62 C63 1.384(3) . ?
C63 C64 1.455(3) . ?
C64 C65 1.393(3) . ?
C65 C66 1.426(3) . ?
C65 C70 1.471(3) . ?
C66 C67 1.472(3) . ?
C67 C68 1.509(3) . ?
C68 C69 1.540(3) . ?
C68 C85 1.554(4) . ?
C69 C70 1.397(4) . ?
C71 C72 1.548(3) . ?
C73 C74 1.542(4) . ?
C75 C76 1.544(3) . ?
C77 C78 1.520(4) . ?
C79 C80 1.506(5) . ?
C81 C82 1.521(4) . ?
C83 C84 1.538(4) . ?
C85 C86 1.528(4) . ?
C87 C88 1.350(14) . ?
C87 C92 1.391(14) . ?
C87 C93 1.499(17) . ?
C88 C89 1.251(12) . ?
C89 C90 1.376(9) . ?
C90 C91 1.332(9) . ?
C91 C92 1.340(12) . ?
C87A C92A 1.390(12) . ?
C87A C88A 1.420(15) . ?
C87A C93A 1.489(16) . ?
